data_1503677
loop_
_publ_author_name
'Cedr\'on, Juan C'
'Oberti, Juan C.'
'Est\'evez-Braun, Ana'
'Ravelo, Angel G.'
'Del Arco-Aguilar, Marcelino'
'L\'opez, Mat\'ias'

_publ_section_title
;
 Pancratium canariense as an important source of amaryllidaceae alkaloids.
;
_journal_issue 1
_journal_name_full 'Journal of natural products'
_journal_page_first 112
_journal_page_last 116
_journal_paper_doi 10.1021/np800459d
_journal_volume 72
_journal_year 2009
_chemical_formula_moiety 'C17 H17 N O6'
_chemical_formula_sum 'C17 H17 N O6'
_chemical_formula_weight 331.32
_chemical_name_systematic
;
?
;
_space_group_IT_number 1
_symmetry_cell_setting triclinic
_symmetry_space_group_name_Hall 'P 1'
_symmetry_space_group_name_H-M 'P 1'
_atom_sites_solution_hydrogens geom
_atom_sites_solution_primary direct
_atom_sites_solution_secondary difmap
_audit_creation_method SHELXL-97
_cell_angle_alpha 100.21(11)
_cell_angle_beta 101.26(9)
_cell_angle_gamma 91.22(7)
_cell_formula_units_Z 2
_cell_length_a 8.163(4)
_cell_length_b 8.220(5)
_cell_length_c 11.652(8)
_cell_measurement_temperature 293(2)
_cell_volume 753.4(9)
_computing_structure_refinement 'SHELXL-97 (Sheldrick, 1997)'
_computing_structure_solution 'SIR97 (Giacovazzo et at.)'
_diffrn_ambient_temperature 293(2)
_diffrn_measured_fraction_theta_full 0.987
_diffrn_measured_fraction_theta_max 0.987
_diffrn_measurement_device_type 'Kappa CCD'
_diffrn_radiation_monochromator graphite
_diffrn_radiation_source 'fine-focus sealed tube'
_diffrn_radiation_type MoK\a
_diffrn_radiation_wavelength 0.71073
_diffrn_reflns_av_R_equivalents 0.0000
_diffrn_reflns_av_sigmaI/netI 0.0664
_diffrn_reflns_limit_h_max 10
_diffrn_reflns_limit_h_min 0
_diffrn_reflns_limit_k_max 10
_diffrn_reflns_limit_k_min -10
_diffrn_reflns_limit_l_max 14
_diffrn_reflns_limit_l_min -14
_diffrn_reflns_number 3298
_diffrn_reflns_theta_full 27.14
_diffrn_reflns_theta_max 27.14
_diffrn_reflns_theta_min 3.63
_exptl_absorpt_coefficient_mu 0.112
_exptl_absorpt_correction_type none
_exptl_crystal_colour colourless
_exptl_crystal_density_diffrn 1.461
_exptl_crystal_density_method 'not measured'
_exptl_crystal_description 'irregular shaped'
_exptl_crystal_F_000 348
_exptl_crystal_size_max .25
_exptl_crystal_size_mid .20
_exptl_crystal_size_min .15
_refine_diff_density_max 0.725
_refine_diff_density_min -0.240
_refine_diff_density_rms 0.057
_refine_ls_extinction_coef 0.029(9)
_refine_ls_extinction_expression Fc^*^=kFc[1+0.001xFc^2^\l^3^/sin(2\q)]^-1/4^
_refine_ls_extinction_method SHELXL
_refine_ls_goodness_of_fit_ref 1.028
_refine_ls_hydrogen_treatment mixed
_refine_ls_matrix_type full
_refine_ls_number_parameters 434
_refine_ls_number_reflns 3298
_refine_ls_number_restraints 3
_refine_ls_restrained_S_all 1.027
_refine_ls_R_factor_all 0.0928
_refine_ls_R_factor_gt 0.0707
_refine_ls_shift/su_max 0.003
_refine_ls_shift/su_mean 0.001
_refine_ls_structure_factor_coef Fsqd
_refine_ls_weighting_details 'calc w=1/[\s^2^(Fo^2^)+(0.0865P)^2^+0.5929P] where P=(Fo^2^+2Fc^2^)/3'
_refine_ls_weighting_scheme calc
_refine_ls_wR_factor_gt 0.1592
_refine_ls_wR_factor_ref 0.1753
_reflns_number_gt 2649
_reflns_number_total 3298
_reflns_threshold_expression >2sigma(I)
_cod_data_source_file np800459d_si_001.cif
_cod_data_source_block jcedron01
_cod_original_cell_volume 753.4(8)
_cod_original_sg_symbol_H-M P1
_cod_database_code 1503677

loop_
_symmetry_equiv_pos_as_xyz
'x, y, z'

loop_
_atom_site_label
_atom_site_type_symbol
_atom_site_fract_x
_atom_site_fract_y
_atom_site_fract_z
_atom_site_U_iso_or_equiv
_atom_site_adp_type
_atom_site_occupancy
_atom_site_symmetry_multiplicity
_atom_site_calc_flag
_atom_site_refinement_flags
N1 N 0.3631(6) -0.0476(5) 0.5509(4) 0.0320(10) Uani 1 1 d .
O1 O 0.2104(4) 0.2170(4) 0.4339(3) 0.0309(8) Uani 1 1 d .
H1O H 0.1472 0.1339 0.3979 0.080 Uiso 1 1 d .
O2 O 0.0443(5) 0.3077(5) 0.7084(3) 0.0355(9) Uani 1 1 d .
O3 O 0.1700(6) 0.4206(6) 0.8900(4) 0.0559(13) Uani 1 1 d .
O4 O -0.1839(6) 0.2086(6) 0.4109(4) 0.0532(12) Uani 1 1 d .
H4O H -0.2889 0.1293 0.3833 0.080 Uiso 1 1 d .
O5 O 0.7149(5) 0.6956(5) 0.8196(4) 0.0516(12) Uani 1 1 d .
O6 O 0.7464(5) 0.5626(6) 0.6330(4) 0.0493(11) Uani 1 1 d .
C1 C 0.4449(7) 0.5488(7) 0.8126(5) 0.0351(13) Uani 1 1 d .
H1 H 0.4311 0.6028 0.8870 0.042 Uiso 1 1 calc R
C2 C 0.5825(7) 0.5811(6) 0.7690(5) 0.0342(13) Uani 1 1 d .
C3 C 0.6029(7) 0.5022(6) 0.6583(6) 0.0353(13) Uani 1 1 d .
C4 C 0.4867(6) 0.3876(6) 0.5840(5) 0.0292(11) Uani 1 1 d .
H4 H 0.5008 0.3384 0.5085 0.035 Uiso 1 1 calc R
C5 C 0.3459(6) 0.3491(6) 0.6283(5) 0.0267(11) Uani 1 1 d .
C6 C 0.3253(7) 0.4307(6) 0.7406(5) 0.0283(11) Uani 1 1 d .
C7 C 0.2085(6) 0.2206(6) 0.5563(4) 0.0232(10) Uani 1 1 d .
C8 C 0.0438(7) 0.2850(6) 0.5814(5) 0.0308(12) Uani 1 1 d .
H8 H 0.0288 0.3920 0.5558 0.037 Uiso 1 1 calc R
C9 C 0.1785(7) 0.3885(7) 0.7874(5) 0.0364(13) Uani 1 1 d .
C10 C 0.2298(6) 0.0497(6) 0.5936(5) 0.0276(11) Uani 1 1 d .
H10 H 0.2507 0.0653 0.6807 0.033 Uiso 1 1 calc R
C11 C 0.0730(7) -0.0617(6) 0.5428(5) 0.0323(12) Uani 1 1 d .
C12 C -0.0771(8) -0.0103(7) 0.5117(6) 0.0425(15) Uani 1 1 d .
H12 H -0.1657 -0.0889 0.4811 0.051 Uiso 1 1 calc R
C13 C -0.1132(7) 0.1695(7) 0.5232(6) 0.0386(14) Uani 1 1 d .
H13 H -0.1955 0.1909 0.5743 0.046 Uiso 1 1 calc R
C14 C 0.3085(8) -0.2243(8) 0.5362(7) 0.0500(16) Uani 1 1 d .
H14A H 0.3670 -0.2704 0.6028 0.060 Uiso 1 1 calc R
H14B H 0.3348 -0.2859 0.4637 0.060 Uiso 1 1 calc R
C15 C 0.1243(9) -0.2386(7) 0.5304(6) 0.0461(16) Uani 1 1 d .
H15A H 0.0994 -0.2890 0.5948 0.055 Uiso 1 1 calc R
H15B H 0.0671 -0.3041 0.4551 0.055 Uiso 1 1 calc R
C16 C 0.5255(8) -0.0122(8) 0.6327(6) 0.0457(15) Uani 1 1 d .
H16A H 0.6075 -0.0780 0.6006 0.069 Uiso 1 1 calc R
H16B H 0.5170 -0.0384 0.7085 0.069 Uiso 1 1 calc R
H16C H 0.5585 0.1030 0.6425 0.069 Uiso 1 1 calc R
C17 C 0.8308(8) 0.6678(9) 0.7414(7) 0.0551(19) Uani 1 1 d .
H17A H 0.9275 0.6152 0.7781 0.066 Uiso 1 1 calc R
H17B H 0.8686 0.7723 0.7248 0.066 Uiso 1 1 calc R
N21 N 0.0160(7) -0.3944(6) 1.1791(5) 0.0456(13) Uani 1 1 d .
O21 O 0.1345(5) -0.0825(4) 1.2868(3) 0.0314(8) Uani 1 1 d .
H21O H 0.0811 -0.1695 1.3050 0.080 Uiso 1 1 d .
O22 O 0.3267(5) -0.0980(5) 1.0275(4) 0.0431(10) Uani 1 1 d .
O23 O 0.2158(7) -0.0962(7) 0.8403(4) 0.0641(14) Uani 1 1 d .
O24 O 0.5150(5) -0.0078(6) 1.3403(4) 0.0503(11) Uani 1 1 d .
H24O H 0.5220 -0.0651 1.3918 0.080 Uiso 1 1 d .
O25 O -0.3735(6) 0.1791(6) 1.0784(4) 0.0536(12) Uani 1 1 d .
O26 O -0.3261(6) 0.2208(6) 0.8966(4) 0.0561(13) Uani 1 1 d .
C21 C -0.1246(7) 0.0223(7) 1.1302(5) 0.0318(12) Uani 1 1 d .
H21 H -0.1446 0.0083 1.2038 0.038 Uiso 1 1 calc R
C22 C -0.2328(7) 0.1036(6) 1.0557(5) 0.0369(14) Uani 1 1 d .
C23 C -0.2051(8) 0.1262(7) 0.9460(5) 0.0403(14) Uani 1 1 d .
C24 C -0.0676(8) 0.0714(7) 0.9047(5) 0.0393(14) Uani 1 1 d .
H24 H -0.0482 0.0882 0.8315 0.047 Uiso 1 1 calc R
C25 C 0.0446(7) -0.0130(6) 0.9797(5) 0.0338(13) Uani 1 1 d .
C26 C 0.0161(6) -0.0376(6) 1.0891(5) 0.0284(12) Uani 1 1 d .
C27 C 0.1473(7) -0.1218(6) 1.1659(5) 0.0281(11) Uani 1 1 d .
C28 C 0.3149(7) -0.0497(7) 1.1518(5) 0.0318(12) Uani 1 1 d .
H28 H 0.3176 0.0714 1.1724 0.038 Uiso 1 1 calc R
C29 C 0.1964(8) -0.0715(7) 0.9416(6) 0.0417(15) Uani 1 1 d .
C30 C 0.1438(7) -0.3138(6) 1.1309(5) 0.0309(12) Uani 1 1 d .
H30 H 0.1259 -0.3485 1.0442 0.037 Uiso 1 1 calc R
C31 C 0.3051(8) -0.3774(7) 1.1917(6) 0.0438(14) Uani 1 1 d .
C32 C 0.4452(8) -0.2883(8) 1.2329(6) 0.0474(16) Uani 1 1 d .
H32 H 0.5368 -0.3388 1.2696 0.057 Uiso 1 1 calc R
C33 C 0.4675(7) -0.1113(8) 1.2250(6) 0.0428(15) Uani 1 1 d .
H33 H 0.5601 -0.1020 1.1837 0.051 Uiso 1 1 calc R
C34 C 0.0774(12) -0.5605(10) 1.1930(9) 0.078(3) Uani 1 1 d .
H34A H 0.0441 -0.5939 1.2613 0.094 Uiso 1 1 calc R
H34B H 0.0294 -0.6419 1.1227 0.094 Uiso 1 1 calc R
C35 C 0.2586(12) -0.5512(9) 1.2096(9) 0.070(2) Uani 1 1 d .
H35A H 0.2953 -0.6349 1.1517 0.084 Uiso 1 1 calc R
H35B H 0.3097 -0.5672 1.2889 0.084 Uiso 1 1 calc R
C36 C -0.1523(9) -0.4099(9) 1.1039(9) 0.068(2) Uani 1 1 d .
H36A H -0.2283 -0.4638 1.1406 0.102 Uiso 1 1 calc R
H36B H -0.1499 -0.4743 1.0271 0.102 Uiso 1 1 calc R
H36C H -0.1889 -0.3018 1.0950 0.102 Uiso 1 1 calc R
C37 C -0.4464(9) 0.2296(10) 0.9688(8) 0.064(2) Uani 1 1 d .
H37A H -0.5439 0.1574 0.9284 0.077 Uiso 1 1 calc R
H37B H -0.4815 0.3419 0.9848 0.077 Uiso 1 1 calc R

loop_
_atom_site_aniso_label
_atom_site_aniso_U_11
_atom_site_aniso_U_22
_atom_site_aniso_U_33
_atom_site_aniso_U_23
_atom_site_aniso_U_13
_atom_site_aniso_U_12
N1 0.040(3) 0.028(2) 0.030(3) 0.0060(18) 0.010(2) 0.0137(19)
O1 0.038(2) 0.0287(18) 0.024(2) 0.0012(15) 0.0046(15) -0.0051(15)
O2 0.034(2) 0.042(2) 0.028(2) -0.0020(17) 0.0109(17) 0.0010(16)
O3 0.062(3) 0.071(3) 0.031(3) -0.007(2) 0.017(2) -0.007(2)
O4 0.044(2) 0.063(3) 0.043(3) 0.007(2) -0.012(2) 0.000(2)
O5 0.042(2) 0.044(2) 0.055(3) -0.011(2) -0.004(2) -0.0116(19)
O6 0.035(2) 0.049(2) 0.058(3) -0.008(2) 0.012(2) -0.0125(18)
C1 0.045(3) 0.029(3) 0.028(3) -0.001(2) 0.006(3) 0.006(2)
C2 0.033(3) 0.022(2) 0.039(3) 0.001(2) -0.008(2) 0.001(2)
C3 0.031(3) 0.027(3) 0.048(4) 0.007(2) 0.007(3) 0.008(2)
C4 0.032(3) 0.022(2) 0.031(3) 0.001(2) 0.006(2) 0.003(2)
C5 0.029(3) 0.023(2) 0.028(3) 0.006(2) 0.001(2) 0.0065(19)
C6 0.036(3) 0.028(2) 0.020(3) 0.002(2) 0.006(2) 0.007(2)
C7 0.025(2) 0.025(2) 0.019(3) 0.0015(19) 0.005(2) -0.0001(19)
C8 0.036(3) 0.027(3) 0.026(3) 0.000(2) 0.002(2) 0.001(2)
C9 0.047(3) 0.031(3) 0.030(3) 0.001(2) 0.007(3) 0.007(2)
C10 0.031(3) 0.030(3) 0.022(3) 0.001(2) 0.006(2) 0.001(2)
C11 0.042(3) 0.028(3) 0.028(3) 0.000(2) 0.015(3) -0.006(2)
C12 0.038(3) 0.041(3) 0.045(4) -0.002(3) 0.011(3) -0.013(3)
C13 0.028(3) 0.042(3) 0.040(4) -0.001(3) 0.002(2) 0.000(2)
C14 0.054(4) 0.032(3) 0.061(5) 0.009(3) 0.006(3) 0.012(3)
C15 0.065(4) 0.024(3) 0.055(4) 0.012(3) 0.021(3) 0.002(3)
C16 0.040(3) 0.045(4) 0.050(4) 0.004(3) 0.007(3) 0.012(3)
C17 0.033(3) 0.048(4) 0.073(5) -0.012(3) 0.006(3) -0.002(3)
N21 0.052(3) 0.032(3) 0.050(3) 0.007(2) 0.006(3) -0.014(2)
O21 0.042(2) 0.0321(18) 0.0176(19) 0.0015(14) 0.0050(16) -0.0059(15)
O22 0.044(2) 0.054(3) 0.034(2) 0.0081(19) 0.0160(19) -0.0058(19)
O23 0.089(4) 0.076(3) 0.032(3) 0.010(2) 0.025(3) 0.005(3)
O24 0.037(2) 0.065(3) 0.040(3) 0.001(2) -0.0059(18) -0.011(2)
O25 0.043(2) 0.060(3) 0.058(3) 0.022(2) 0.001(2) 0.006(2)
O26 0.057(3) 0.057(3) 0.049(3) 0.020(2) -0.011(2) -0.002(2)
C21 0.038(3) 0.033(3) 0.024(3) 0.009(2) 0.003(2) -0.006(2)
C22 0.038(3) 0.026(3) 0.042(4) 0.002(2) 0.003(3) -0.006(2)
C23 0.048(3) 0.030(3) 0.037(3) 0.010(2) -0.008(3) -0.007(2)
C24 0.059(4) 0.031(3) 0.023(3) 0.006(2) -0.003(3) -0.014(3)
C25 0.048(3) 0.028(3) 0.023(3) 0.000(2) 0.004(2) -0.007(2)
C26 0.036(3) 0.022(2) 0.025(3) 0.002(2) 0.004(2) -0.010(2)
C27 0.036(3) 0.023(2) 0.024(3) -0.001(2) 0.009(2) -0.008(2)
C28 0.033(3) 0.035(3) 0.028(3) 0.003(2) 0.010(2) -0.008(2)
C29 0.056(4) 0.042(3) 0.032(4) 0.011(3) 0.017(3) -0.007(3)
C30 0.044(3) 0.026(2) 0.022(3) 0.000(2) 0.009(2) -0.005(2)
C31 0.055(4) 0.031(3) 0.048(4) 0.009(3) 0.012(3) 0.007(3)
C32 0.038(3) 0.049(4) 0.053(4) 0.009(3) 0.005(3) 0.014(3)
C33 0.029(3) 0.053(4) 0.046(4) 0.006(3) 0.010(3) -0.006(3)
C34 0.091(6) 0.044(4) 0.102(7) 0.036(4) 0.007(5) -0.016(4)
C35 0.097(7) 0.039(4) 0.075(6) 0.014(4) 0.017(5) 0.006(4)
C36 0.053(4) 0.044(4) 0.102(7) 0.016(4) 0.006(4) -0.020(3)
C37 0.047(4) 0.067(5) 0.075(6) 0.028(4) -0.010(4) -0.014(3)

loop_
_atom_type_symbol
_atom_type_description
_atom_type_scat_dispersion_real
_atom_type_scat_dispersion_imag
_atom_type_scat_source
C C 0.0033 0.0016 'International Tables Vol C Tables 4.2.6.8 and 6.1.1.4'
H H 0.0000 0.0000 'International Tables Vol C Tables 4.2.6.8 and 6.1.1.4'
O O 0.0106 0.0060 'International Tables Vol C Tables 4.2.6.8 and 6.1.1.4'
N N 0.0061 0.0033 'International Tables Vol C Tables 4.2.6.8 and 6.1.1.4'

loop_
_geom_angle_atom_site_label_1
_geom_angle_atom_site_label_2
_geom_angle_atom_site_label_3
_geom_angle
C16 N1 C10 112.8(4)
C16 N1 C14 110.3(5)
C10 N1 C14 106.8(4)
C7 O1 H1O 104.2
C9 O2 C8 119.1(4)
C13 O4 H4O 102.5
C2 O5 C17 105.1(5)
C3 O6 C17 105.3(5)
C2 C1 C6 116.9(5)
C2 C1 H1 121.6
C6 C1 H1 121.6
C1 C2 C3 121.8(5)
C1 C2 O5 128.5(5)
C3 C2 O5 109.7(5)
O6 C3 C4 126.6(6)
O6 C3 C2 110.2(5)
C4 C3 C2 123.0(5)
C3 C4 C5 116.2(5)
C3 C4 H4 121.9
C5 C4 H4 121.9
C4 C5 C6 120.4(5)
C4 C5 C7 121.8(5)
C6 C5 C7 117.7(4)
C1 C6 C5 121.6(5)
C1 C6 C9 118.1(5)
C5 C6 C9 120.2(5)
O1 C7 C8 108.7(4)
O1 C7 C5 106.8(4)
C8 C7 C5 106.6(4)
O1 C7 C10 113.5(4)
C8 C7 C10 108.8(4)
C5 C7 C10 112.1(4)
O2 C8 C7 110.4(4)
O2 C8 C13 103.8(5)
C7 C8 C13 115.8(4)
O2 C8 H8 108.9
C7 C8 H8 108.9
C13 C8 H8 108.9
O3 C9 O2 118.2(6)
O3 C9 C6 124.2(6)
O2 C9 C6 117.6(5)
N1 C10 C11 103.7(4)
N1 C10 C7 115.9(4)
C11 C10 C7 110.6(4)
N1 C10 H10 108.8
C11 C10 H10 108.8
C7 C10 H10 108.8
C12 C11 C15 127.5(5)
C12 C11 C10 125.0(5)
C15 C11 C10 107.5(5)
C11 C12 C13 123.1(5)
C11 C12 H12 118.4
C13 C12 H12 118.4
O4 C13 C12 111.0(5)
O4 C13 C8 109.6(5)
C12 C13 C8 112.5(5)
O4 C13 H13 107.9
C12 C13 H13 107.9
C8 C13 H13 107.9
N1 C14 C15 109.2(5)
N1 C14 H14A 109.8
C15 C14 H14A 109.8
N1 C14 H14B 109.8
C15 C14 H14B 109.8
H14A C14 H14B 108.3
C14 C15 C11 104.1(5)
C14 C15 H15A 110.9
C11 C15 H15A 110.9
C14 C15 H15B 110.9
C11 C15 H15B 110.9
H15A C15 H15B 108.9
N1 C16 H16A 109.5
N1 C16 H16B 109.5
H16A C16 H16B 109.5
N1 C16 H16C 109.5
H16A C16 H16C 109.5
H16B C16 H16C 109.5
O5 C17 O6 107.9(5)
O5 C17 H17A 110.1
O6 C17 H17A 110.1
O5 C17 H17B 110.1
O6 C17 H17B 110.1
H17A C17 H17B 108.4
C36 N21 C30 114.2(5)
C36 N21 C34 110.7(6)
C30 N21 C34 105.4(5)
C27 O21 H21O 108.4
C29 O22 C28 118.8(5)
C33 O24 H24O 109.4
C22 O25 C37 104.4(6)
C23 O26 C37 105.1(5)
C22 C21 C26 116.5(5)
C22 C21 H21 121.8
C26 C21 H21 121.8
O25 C22 C21 127.2(6)
O25 C22 C23 110.0(5)
C21 C22 C23 122.7(6)
C24 C23 O26 128.3(6)
C24 C23 C22 122.0(5)
O26 C23 C22 109.4(6)
C23 C24 C25 116.1(6)
C23 C24 H24 121.9
C25 C24 H24 121.9
C26 C25 C24 121.9(5)
C26 C25 C29 119.3(5)
C24 C25 C29 118.7(5)
C25 C26 C21 120.7(5)
C25 C26 C27 118.2(5)
C21 C26 C27 121.0(5)
O21 C27 C26 110.8(4)
O21 C27 C28 109.2(4)
C26 C27 C28 104.8(4)
O21 C27 C30 107.7(4)
C26 C27 C30 115.6(4)
C28 C27 C30 108.5(4)
O22 C28 C33 106.8(5)
O22 C28 C27 107.7(4)
C33 C28 C27 114.7(5)
O22 C28 H28 109.2
C33 C28 H28 109.2
C27 C28 H28 109.2
O23 C29 O22 117.6(6)
O23 C29 C25 125.0(6)
O22 C29 C25 117.4(5)
N21 C30 C31 102.5(5)
N21 C30 C27 111.5(4)
C31 C30 C27 110.1(5)
N21 C30 H30 110.8
C31 C30 H30 110.8
C27 C30 H30 110.8
C32 C31 C30 124.7(5)
C32 C31 C35 129.0(7)
C30 C31 C35 105.7(6)
C31 C32 C33 124.0(6)
C31 C32 H32 118.0
C33 C32 H32 118.0
O24 C33 C32 112.0(6)
O24 C33 C28 111.0(5)
C32 C33 C28 112.5(5)
O24 C33 H33 107.0
C32 C33 H33 107.0
C28 C33 H33 107.0
C35 C34 N21 108.6(6)
C35 C34 H34A 110.0
N21 C34 H34A 110.0
C35 C34 H34B 110.0
N21 C34 H34B 110.0
H34A C34 H34B 108.4
C34 C35 C31 105.3(6)
C34 C35 H35A 110.7
C31 C35 H35A 110.7
C34 C35 H35B 110.7
C31 C35 H35B 110.7
H35A C35 H35B 108.8
N21 C36 H36A 109.5
N21 C36 H36B 109.5
H36A C36 H36B 109.5
N21 C36 H36C 109.5
H36A C36 H36C 109.5
H36B C36 H36C 109.5
O26 C37 O25 108.5(6)
O26 C37 H37A 110.0
O25 C37 H37A 110.0
O26 C37 H37B 110.0
O25 C37 H37B 110.0
H37A C37 H37B 108.4

loop_
_geom_bond_atom_site_label_1
_geom_bond_atom_site_label_2
_geom_bond_distance
N1 C16 1.464(8)
N1 C10 1.476(7)
N1 C14 1.480(8)
O1 C7 1.424(6)
O1 H1O 0.8410
O2 C9 1.359(7)
O2 C8 1.457(7)
O3 C9 1.194(7)
O4 C13 1.418(8)
O4 H4O 1.0286
O5 C2 1.383(7)
O5 C17 1.431(9)
O6 C3 1.367(7)
O6 C17 1.437(8)
C1 C2 1.359(9)
C1 C6 1.397(8)
C1 H1 0.9300
C2 C3 1.380(9)
C3 C4 1.374(8)
C4 C5 1.401(7)
C4 H4 0.9300
C5 C6 1.403(7)
C5 C7 1.532(7)
C6 C9 1.469(8)
C7 C8 1.517(7)
C7 C10 1.546(7)
C8 C13 1.544(8)
C8 H8 0.9800
C10 C11 1.513(7)
C10 H10 0.9800
C11 C12 1.310(9)
C11 C15 1.511(8)
C12 C13 1.501(9)
C12 H12 0.9300
C13 H13 0.9800
C14 C15 1.493(10)
C14 H14A 0.9700
C14 H14B 0.9700
C15 H15A 0.9700
C15 H15B 0.9700
C16 H16A 0.9600
C16 H16B 0.9600
C16 H16C 0.9600
C17 H17A 0.9700
C17 H17B 0.9700
N21 C36 1.468(9)
N21 C30 1.475(7)
N21 C34 1.489(9)
O21 C27 1.413(6)
O21 H21O 0.9072
O22 C29 1.361(8)
O22 C28 1.455(7)
O23 C29 1.204(7)
O24 C33 1.434(8)
O24 H24O 0.8203
O25 C22 1.366(8)
O25 C37 1.435(9)
O26 C23 1.371(8)
O26 C37 1.407(10)
C21 C22 1.382(8)
C21 C26 1.395(8)
C21 H21 0.9300
C22 C23 1.384(9)
C23 C24 1.360(9)
C24 C25 1.419(9)
C24 H24 0.9300
C25 C26 1.388(7)
C25 C29 1.459(9)
C26 C27 1.518(8)
C27 C28 1.529(7)
C27 C30 1.556(7)
C28 C33 1.517(9)
C28 H28 0.9800
C30 C31 1.519(9)
C30 H30 0.9800
C31 C32 1.304(9)
C31 C35 1.530(9)
C32 C33 1.484(10)
C32 H32 0.9300
C33 H33 0.9800
C34 C35 1.453(12)
C34 H34A 0.9700
C34 H34B 0.9700
C35 H35A 0.9700
C35 H35B 0.9700
C36 H36A 0.9600
C36 H36B 0.9600
C36 H36C 0.9600
C37 H37A 0.9700
C37 H37B 0.9700

loop_
_geom_torsion_atom_site_label_1
_geom_torsion_atom_site_label_2
_geom_torsion_atom_site_label_3
_geom_torsion_atom_site_label_4
_geom_torsion
C6 C1 C2 C3 0.5(8)
C6 C1 C2 O5 177.3(5)
C17 O5 C2 C1 175.2(6)
C17 O5 C2 C3 -7.7(6)
C17 O6 C3 C4 -175.6(6)
C17 O6 C3 C2 8.4(6)
C1 C2 C3 O6 176.8(5)
O5 C2 C3 O6 -0.5(6)
C1 C2 C3 C4 0.7(8)
O5 C2 C3 C4 -176.6(5)
O6 C3 C4 C5 -177.7(5)
C2 C3 C4 C5 -2.3(8)
C3 C4 C5 C6 2.6(7)
C3 C4 C5 C7 -178.5(5)
C2 C1 C6 C5 0.0(8)
C2 C1 C6 C9 177.7(5)
C4 C5 C6 C1 -1.6(7)
C7 C5 C6 C1 179.5(5)
C4 C5 C6 C9 -179.2(5)
C7 C5 C6 C9 1.9(7)
C4 C5 C7 O1 -26.9(6)
C6 C5 C7 O1 152.0(4)
C4 C5 C7 C8 -143.0(5)
C6 C5 C7 C8 35.9(6)
C4 C5 C7 C10 98.0(5)
C6 C5 C7 C10 -83.1(5)
C9 O2 C8 C7 47.7(6)
C9 O2 C8 C13 172.4(4)
O1 C7 C8 O2 -173.8(4)
C5 C7 C8 O2 -59.1(5)
C10 C7 C8 O2 62.0(5)
O1 C7 C8 C13 68.6(6)
C5 C7 C8 C13 -176.6(5)
C10 C7 C8 C13 -55.5(6)
C8 O2 C9 O3 172.6(5)
C8 O2 C9 C6 -7.5(7)
C1 C6 C9 O3 -16.4(9)
C5 C6 C9 O3 161.4(6)
C1 C6 C9 O2 163.7(5)
C5 C6 C9 O2 -18.6(7)
C16 N1 C10 C11 -149.8(5)
C14 N1 C10 C11 -28.5(6)
C16 N1 C10 C7 88.8(6)
C14 N1 C10 C7 -149.9(5)
O1 C7 C10 N1 45.4(6)
C8 C7 C10 N1 166.7(4)
C5 C7 C10 N1 -75.7(6)
O1 C7 C10 C11 -72.2(5)
C8 C7 C10 C11 49.1(5)
C5 C7 C10 C11 166.7(4)
N1 C10 C11 C12 -148.8(6)
C7 C10 C11 C12 -24.0(8)
N1 C10 C11 C15 28.8(5)
C7 C10 C11 C15 153.7(4)
C15 C11 C12 C13 -177.3(6)
C10 C11 C12 C13 -0.2(9)
C11 C12 C13 O4 120.2(6)
C11 C12 C13 C8 -3.0(8)
O2 C8 C13 O4 147.0(4)
C7 C8 C13 O4 -91.9(6)
O2 C8 C13 C12 -89.0(6)
C7 C8 C13 C12 32.1(7)
C16 N1 C14 C15 141.3(6)
C10 N1 C14 C15 18.3(7)
N1 C14 C15 C11 -0.1(7)
C12 C11 C15 C14 159.9(6)
C10 C11 C15 C14 -17.7(7)
C2 O5 C17 O6 12.8(7)
C3 O6 C17 O5 -13.1(7)
C37 O25 C22 C21 -174.8(5)
C37 O25 C22 C23 8.3(6)
C26 C21 C22 O25 -176.7(5)
C26 C21 C22 C23 -0.2(7)
C37 O26 C23 C24 174.9(6)
C37 O26 C23 C22 -10.7(6)
O25 C22 C23 C24 176.2(5)
C21 C22 C23 C24 -0.9(8)
O25 C22 C23 O26 1.4(6)
C21 C22 C23 O26 -175.6(5)
O26 C23 C24 C25 174.8(5)
C22 C23 C24 C25 1.1(8)
C23 C24 C25 C26 -0.3(7)
C23 C24 C25 C29 -178.6(5)
C24 C25 C26 C21 -0.7(7)
C29 C25 C26 C21 177.6(5)
C24 C25 C26 C27 -177.1(5)
C29 C25 C26 C27 1.2(7)
C22 C21 C26 C25 0.9(7)
C22 C21 C26 C27 177.2(4)
C25 C26 C27 O21 157.7(4)
C21 C26 C27 O21 -18.6(6)
C25 C26 C27 C28 40.0(6)
C21 C26 C27 C28 -136.3(5)
C25 C26 C27 C30 -79.4(6)
C21 C26 C27 C30 104.3(6)
C29 O22 C28 C33 173.8(5)
C29 O22 C28 C27 50.1(6)
O21 C27 C28 O22 177.8(4)
C26 C27 C28 O22 -63.5(5)
C30 C27 C28 O22 60.6(6)
O21 C27 C28 C33 59.1(6)
C26 C27 C28 C33 177.8(5)
C30 C27 C28 C33 -58.1(6)
C28 O22 C29 O23 172.4(5)
C28 O22 C29 C25 -6.8(7)
C26 C25 C29 O23 160.0(6)
C24 C25 C29 O23 -21.6(9)
C26 C25 C29 O22 -20.8(7)
C24 C25 C29 O22 157.5(5)
C36 N21 C30 C31 -157.0(5)
C34 N21 C30 C31 -35.2(6)
C36 N21 C30 C27 85.3(6)
C34 N21 C30 C27 -152.9(6)
O21 C27 C30 N21 42.8(6)
C26 C27 C30 N21 -81.7(6)
C28 C27 C30 N21 160.9(4)
O21 C27 C30 C31 -70.3(5)
C26 C27 C30 C31 165.2(5)
C28 C27 C30 C31 47.8(6)
N21 C30 C31 C32 -140.0(7)
C27 C30 C31 C32 -21.3(9)
N21 C30 C31 C35 31.6(6)
C27 C30 C31 C35 150.3(6)
C30 C31 C32 C33 -0.8(11)
C35 C31 C32 C33 -170.2(7)
C31 C32 C33 O24 119.6(7)
C31 C32 C33 C28 -6.2(10)
O22 C28 C33 O24 151.0(4)
C27 C28 C33 O24 -89.7(6)
O22 C28 C33 C32 -82.6(6)
C27 C28 C33 C32 36.6(7)
C36 N21 C34 C35 150.4(8)
C30 N21 C34 C35 26.5(9)
N21 C34 C35 C31 -6.0(10)
C32 C31 C35 C34 155.1(8)
C30 C31 C35 C34 -15.9(9)
C23 O26 C37 O25 15.9(7)
C22 O25 C37 O26 -15.0(7)

loop_
_cod_related_entry_id
_cod_related_entry_code
_cod_related_entry_database
1 28285931 ChemSpider
